data_1512208
loop_
_publ_author_name
'Rout, Saroj Kumar'
'Guin, Srimanta'
'Banerjee, Arghya'
'Khatun, Nilufa'
'Gogoi, Anupal'
'Patel, Bhisma K.'

_publ_section_title
;
 Directing group assisted copper-catalyzed chemoselective o-aroylation of
 phenols and enols using alkylbenzenes.
;
_journal_issue 16
_journal_name_full 'Organic letters'
_journal_page_first 4106
_journal_page_last 4109
_journal_paper_doi 10.1021/ol401682a
_journal_volume 15
_journal_year 2013
_chemical_formula_moiety 'C15 H12 O3'
_chemical_formula_sum 'C15 H12 O3'
_chemical_formula_weight 240.25
_chemical_name_systematic
; 
 ? 
;
_space_group_IT_number 33
_symmetry_cell_setting orthorhombic
_symmetry_space_group_name_Hall 'P 2c -2n'
_symmetry_space_group_name_H-M 'P n a 21'
_atom_sites_solution_hydrogens geom
_atom_sites_solution_primary direct
_atom_sites_solution_secondary difmap
_audit_creation_method SHELXL-97
_cell_angle_alpha 90.00
_cell_angle_beta 90.00
_cell_angle_gamma 90.00
_cell_formula_units_Z 4
_cell_length_a 22.827(2)
_cell_length_b 4.0137(4)
_cell_length_c 13.1725(12)
_cell_measurement_temperature 298(2)
_cell_volume 1206.87(19)
_computing_cell_refinement 'Bruker SMART'
_computing_data_collection 'Bruker SMART'
_computing_data_reduction 'Bruker SAINT'
_computing_molecular_graphics 'Bruker SHELXTL'
_computing_publication_material 'Bruker SHELXTL'
_computing_structure_refinement 'SHELXL-97 (Sheldrick, 1997)'
_computing_structure_solution 'SHELXS-97 (Sheldrick, 1990)'
_diffrn_ambient_temperature 298(2)
_diffrn_measured_fraction_theta_full 1.000
_diffrn_measured_fraction_theta_max 1.000
_diffrn_measurement_device_type 'CCD area detector'
_diffrn_measurement_method 'phi and omega scans'
_diffrn_radiation_monochromator graphite
_diffrn_radiation_source 'fine-focus sealed tube'
_diffrn_radiation_type MoK\a
_diffrn_radiation_wavelength 0.71073
_diffrn_reflns_av_R_equivalents 0.0464
_diffrn_reflns_av_sigmaI/netI 0.0298
_diffrn_reflns_limit_h_max 27
_diffrn_reflns_limit_h_min -27
_diffrn_reflns_limit_k_max 4
_diffrn_reflns_limit_k_min -4
_diffrn_reflns_limit_l_max 15
_diffrn_reflns_limit_l_min -15
_diffrn_reflns_number 16257
_diffrn_reflns_theta_full 25.00
_diffrn_reflns_theta_max 25.00
_diffrn_reflns_theta_min 1.78
_exptl_absorpt_coefficient_mu 0.092
_exptl_absorpt_correction_T_max 0.975
_exptl_absorpt_correction_T_min 0.962
_exptl_absorpt_correction_type multi-scan
_exptl_absorpt_process_details SADABS
_exptl_crystal_colour colorless
_exptl_crystal_density_diffrn 1.322
_exptl_crystal_density_method 'not measured'
_exptl_crystal_description block
_exptl_crystal_F_000 504
_exptl_crystal_size_max 0.42
_exptl_crystal_size_mid 0.36
_exptl_crystal_size_min 0.28
_refine_diff_density_max 0.118
_refine_diff_density_min -0.135
_refine_diff_density_rms 0.036
_refine_ls_abs_structure_details 'Flack H D (1983), Acta Cryst. A39, 876-881'
_refine_ls_abs_structure_Flack 1.6(14)
_refine_ls_extinction_method none
_refine_ls_goodness_of_fit_ref 0.979
_refine_ls_matrix_type full
_refine_ls_number_parameters 164
_refine_ls_number_reflns 2130
_refine_ls_number_restraints 1
_refine_ls_restrained_S_all 0.979
_refine_ls_R_factor_all 0.0495
_refine_ls_R_factor_gt 0.0418
_refine_ls_shift/su_max 0.000
_refine_ls_shift/su_mean 0.000
_refine_ls_structure_factor_coef Fsqd
_refine_ls_weighting_details 'calc w=1/[\s^2^(Fo^2^)+(0.1000P)^2^+0.0000P] where P=(Fo^2^+2Fc^2^)/3'
_refine_ls_weighting_scheme calc
_refine_ls_wR_factor_gt 0.1201
_refine_ls_wR_factor_ref 0.1287
_reflns_number_gt 1828
_reflns_number_total 2130
_reflns_threshold_expression >2sigma(I)
_cod_data_source_file ol401682a_si_002.cif
_cod_data_source_block 1b
_cod_original_formula_sum '     C15 H12 O3'
_cod_database_code 1512208

loop_
_symmetry_equiv_pos_as_xyz
'x, y, z'
'-x, -y, z+1/2'
'x+1/2, -y+1/2, z'
'-x+1/2, y+1/2, z+1/2'

loop_
_atom_site_label
_atom_site_type_symbol
_atom_site_fract_x
_atom_site_fract_y
_atom_site_fract_z
_atom_site_U_iso_or_equiv
_atom_site_adp_type
_atom_site_occupancy
_atom_site_symmetry_multiplicity
_atom_site_calc_flag
_atom_site_refinement_flags
O1 O 0.14163(7) 0.8071(5) 0.19428(12) 0.0607(4) Uani 1 1 d .
O2 O 0.05344(8) 1.0546(5) 0.20280(13) 0.0734(5) Uani 1 1 d .
O3 O 0.27810(10) 1.4165(7) 0.15188(19) 0.0890(7) Uani 1 1 d .
C9 C 0.08775(10) 0.7509(6) 0.34615(17) 0.0487(5) Uani 1 1 d .
C1 C 0.15107(10) 0.9191(6) 0.09524(16) 0.0529(6) Uani 1 1 d .
C10 C 0.13418(10) 0.5763(6) 0.38949(17) 0.0525(6) Uani 1 1 d .
H10 H 0.1675 0.5307 0.3513 0.063 Uiso 1 1 calc R
C8 C 0.08995(9) 0.8877(6) 0.24237(19) 0.0524(5) Uani 1 1 d .
C11 C 0.13089(12) 0.4713(6) 0.48862(19) 0.0595(6) Uani 1 1 d .
H11 H 0.1621 0.3550 0.5170 0.071 Uiso 1 1 calc R
C14 C 0.03789(10) 0.8123(6) 0.40365(19) 0.0576(6) Uani 1 1 d .
H14 H 0.0064 0.9256 0.3751 0.069 Uiso 1 1 calc R
C13 C 0.03501(11) 0.7059(7) 0.50265(19) 0.0602(6) Uani 1 1 d .
H13 H 0.0014 0.7482 0.5403 0.072 Uiso 1 1 calc R
C12 C 0.08114(10) 0.5372(6) 0.54747(18) 0.0573(6) Uani 1 1 d .
C5 C 0.21358(12) 1.2018(7) -0.02155(19) 0.0653(7) Uani 1 1 d .
H5 H 0.2465 1.3314 -0.0348 0.078 Uiso 1 1 calc R
C15 C 0.07918(14) 0.4250(8) 0.6564(2) 0.0782(8) Uani 1 1 d .
H15A H 0.0435 0.5012 0.6872 0.117 Uiso 1 1 calc R
H15B H 0.1121 0.5161 0.6923 0.117 Uiso 1 1 calc R
H15C H 0.0807 0.1862 0.6591 0.117 Uiso 1 1 calc R
C6 C 0.20064(10) 1.1088(6) 0.07839(18) 0.0542(6) Uani 1 1 d .
C4 C 0.17832(14) 1.1036(9) -0.0997(2) 0.0754(8) Uani 1 1 d .
H4 H 0.1876 1.1636 -0.1660 0.090 Uiso 1 1 calc R
C3 C 0.12922(14) 0.9168(9) -0.0806(2) 0.0787(9) Uani 1 1 d .
H3 H 0.1053 0.8526 -0.1344 0.094 Uiso 1 1 calc R
C7 C 0.23857(11) 1.2204(7) 0.1617(2) 0.0615(6) Uani 1 1 d .
H7 H 0.2316 1.1342 0.2261 0.074 Uiso 1 1 calc R
C2 C 0.11461(13) 0.8220(8) 0.0171(2) 0.0685(7) Uani 1 1 d .
H2 H 0.0812 0.6964 0.0298 0.082 Uiso 1 1 calc R

loop_
_atom_site_aniso_label
_atom_site_aniso_U_11
_atom_site_aniso_U_22
_atom_site_aniso_U_33
_atom_site_aniso_U_23
_atom_site_aniso_U_13
_atom_site_aniso_U_12
O1 0.0541(9) 0.0792(11) 0.0487(9) 0.0102(8) 0.0043(7) 0.0104(8)
O2 0.0641(10) 0.1003(14) 0.0556(11) 0.0000(10) -0.0053(8) 0.0259(10)
O3 0.0745(12) 0.1113(16) 0.0812(15) -0.0023(12) 0.0002(11) -0.0171(12)
C9 0.0456(11) 0.0537(11) 0.0468(12) -0.0073(10) -0.0021(9) -0.0025(8)
C1 0.0538(12) 0.0635(14) 0.0414(12) 0.0007(10) 0.0024(9) 0.0123(10)
C10 0.0486(12) 0.0597(14) 0.0491(14) -0.0034(10) 0.0025(9) 0.0023(10)
C8 0.0464(12) 0.0591(13) 0.0517(13) -0.0066(10) -0.0030(10) 0.0023(10)
C11 0.0645(15) 0.0625(15) 0.0516(14) 0.0024(11) -0.0055(11) 0.0006(11)
C14 0.0509(12) 0.0637(15) 0.0581(15) -0.0054(11) 0.0008(11) 0.0021(10)
C13 0.0555(14) 0.0692(16) 0.0560(15) -0.0098(11) 0.0111(11) -0.0062(11)
C12 0.0616(14) 0.0599(14) 0.0505(14) -0.0062(10) 0.0024(11) -0.0128(11)
C5 0.0694(16) 0.0784(17) 0.0480(14) 0.0035(13) 0.0105(12) 0.0131(12)
C15 0.095(2) 0.0844(19) 0.0549(17) 0.0022(13) 0.0062(16) -0.0127(16)
C6 0.0587(14) 0.0608(14) 0.0432(12) 0.0012(10) 0.0035(10) 0.0143(10)
C4 0.0840(19) 0.098(2) 0.0443(15) 0.0030(13) 0.0058(13) 0.0301(17)
C3 0.089(2) 0.099(2) 0.0475(16) -0.0176(13) -0.0139(14) 0.0269(18)
C7 0.0582(14) 0.0759(16) 0.0504(13) -0.0027(11) -0.0001(12) 0.0061(12)
C2 0.0687(16) 0.0756(17) 0.0613(15) -0.0102(13) -0.0068(13) 0.0052(13)

loop_
_atom_type_symbol
_atom_type_description
_atom_type_scat_dispersion_real
_atom_type_scat_dispersion_imag
_atom_type_scat_source
C C 0.0033 0.0016 'International Tables Vol C Tables 4.2.6.8 and 6.1.1.4'
H H 0.0000 0.0000 'International Tables Vol C Tables 4.2.6.8 and 6.1.1.4'
O O 0.0106 0.0060 'International Tables Vol C Tables 4.2.6.8 and 6.1.1.4'

loop_
_geom_angle_atom_site_label_1
_geom_angle_atom_site_label_2
_geom_angle_atom_site_label_3
_geom_angle
C8 O1 C1 119.09(18)
C10 C9 C14 119.3(2)
C10 C9 C8 122.8(2)
C14 C9 C8 117.9(2)
C6 C1 C2 122.0(2)
C6 C1 O1 117.00(19)
C2 C1 O1 120.8(2)
C11 C10 C9 120.2(2)
O2 C8 O1 122.1(2)
O2 C8 C9 126.3(2)
O1 C8 C9 111.61(19)
C10 C11 C12 120.8(2)
C13 C14 C9 120.1(2)
C14 C13 C12 121.4(2)
C13 C12 C11 118.3(2)
C13 C12 C15 122.0(2)
C11 C12 C15 119.7(2)
C4 C5 C6 120.5(3)
C1 C6 C5 118.1(2)
C1 C6 C7 122.1(2)
C5 C6 C7 119.8(2)
C3 C4 C5 120.1(3)
C4 C3 C2 121.2(3)
O3 C7 C6 124.1(3)
C1 C2 C3 118.1(3)

loop_
_geom_bond_atom_site_label_1
_geom_bond_atom_site_label_2
_geom_bond_distance
O1 C8 1.377(3)
O1 C1 1.397(3)
O2 C8 1.190(3)
O3 C7 1.204(3)
C9 C10 1.393(3)
C9 C14 1.389(3)
C9 C8 1.474(3)
C1 C6 1.382(4)
C1 C2 1.380(4)
C10 C11 1.374(3)
C11 C12 1.400(4)
C14 C13 1.374(4)
C13 C12 1.384(4)
C12 C15 1.504(4)
C5 C4 1.365(4)
C5 C6 1.400(3)
C6 C7 1.468(4)
C4 C3 1.372(5)
C3 C2 1.383(4)
